data_2230157
loop_
_publ_author_name
'McCready, Matthew S.'
'Puddephatt, Richard J.'

_publ_section_title
;
 (<i>OC</i>-6-35)-(2,2'-Bipyridine-\k^2^<i>N</i>,<i>N</i>')dimethyl(3-sulfidopropionato-\k^2^<i>S</i>,<i>O</i>)platinum(IV)
;
_journal_coeditor_code TK2735
_journal_issue 5
_journal_name_full 'Acta Crystallographica Section E'
_journal_page_first m604
_journal_page_last m605
_journal_paper_doi 10.1107/S1600536811013626
_journal_volume 67
_journal_year 2011
_chemical_formula_iupac '[Pt (C H3)2 (C3 H4 O2 S1) (C10 H8 N2)]'
_chemical_formula_moiety 'C15 H18 N2 O2 Pt S'
_chemical_formula_sum 'C15 H18 N2 O2 Pt S'
_chemical_formula_weight 485.46
_chemical_name_systematic
;
(<i>OC</i>-6-35)-(2,2'-Bipyridine-\k^2^<i>N</i>,<i>N</i>')dimethyl(3-
sulfidopropionato-\k^2^<i>S</i>,<i>O</i>)platinum(IV)
;
_space_group_IT_number 14
_symmetry_cell_setting monoclinic
_symmetry_space_group_name_Hall '-P 2yn'
_symmetry_space_group_name_H-M 'P 1 21/n 1'
_atom_sites_solution_hydrogens geom
_atom_sites_solution_primary direct
_atom_sites_solution_secondary difmap
_cell_angle_alpha 90.00
_cell_angle_beta 98.978(2)
_cell_angle_gamma 90.00
_cell_formula_units_Z 4
_cell_length_a 14.0759(6)
_cell_length_b 7.7487(3)
_cell_length_c 14.2306(5)
_cell_measurement_reflns_used 7767
_cell_measurement_temperature 150(2)
_cell_measurement_theta_max 23.93
_cell_measurement_theta_min 2.22
_cell_volume 1533.11(10)
_computing_cell_refinement 'SAINT (Bruker, 2007)'
_computing_data_collection 'APEX2 (Bruker, 2007)'
_computing_data_reduction 'SAINT (Bruker, 2007)'
_computing_molecular_graphics 'SHELXTL (Sheldrick, 2008)'
_computing_publication_material 'SHELXTL (Sheldrick, 2008)'
_computing_structure_refinement 'SHELXL97 (Sheldrick, 2008)'
_computing_structure_solution 'SHELXS97 (Sheldrick, 2008)'
_diffrn_ambient_temperature 150(2)
_diffrn_measured_fraction_theta_full 1.000
_diffrn_measured_fraction_theta_max 1.000
_diffrn_measurement_device_type 'Bruker APEXII CCD'
_diffrn_measurement_method '\f and \w'
_diffrn_radiation_monochromator graphite
_diffrn_radiation_source 'fine-focus sealed tube'
_diffrn_radiation_type MoK\a
_diffrn_radiation_wavelength 0.71073
_diffrn_reflns_av_R_equivalents 0.0737
_diffrn_reflns_av_sigmaI/netI 0.0351
_diffrn_reflns_limit_h_max 20
_diffrn_reflns_limit_h_min -20
_diffrn_reflns_limit_k_max 11
_diffrn_reflns_limit_k_min -11
_diffrn_reflns_limit_l_max 20
_diffrn_reflns_limit_l_min -20
_diffrn_reflns_number 52534
_diffrn_reflns_theta_full 30.51
_diffrn_reflns_theta_max 30.51
_diffrn_reflns_theta_min 1.89
_exptl_absorpt_coefficient_mu 9.293
_exptl_absorpt_correction_T_max 0.8580
_exptl_absorpt_correction_T_min 0.7075
_exptl_absorpt_correction_type multi-scan
_exptl_absorpt_process_details '(SADABS; Bruker, 2006)'
_exptl_crystal_colour orange
_exptl_crystal_density_diffrn 2.103
_exptl_crystal_density_method 'not measured'
_exptl_crystal_description block
_exptl_crystal_F_000 928
_exptl_crystal_size_max 0.04
_exptl_crystal_size_mid 0.04
_exptl_crystal_size_min 0.02
_refine_diff_density_max 0.919
_refine_diff_density_min -1.423
_refine_ls_extinction_method none
_refine_ls_goodness_of_fit_ref 1.041
_refine_ls_hydrogen_treatment constr
_refine_ls_matrix_type full
_refine_ls_number_parameters 192
_refine_ls_number_reflns 4672
_refine_ls_number_restraints 0
_refine_ls_restrained_S_all 1.041
_refine_ls_R_factor_all 0.0403
_refine_ls_R_factor_gt 0.0262
_refine_ls_shift/su_max 0.001
_refine_ls_shift/su_mean 0.000
_refine_ls_structure_factor_coef Fsqd
_refine_ls_weighting_details 'calc w=1/[\s^2^(Fo^2^)+(0.0113P)^2^+3.0575P] where P=(Fo^2^+2Fc^2^)/3'
_refine_ls_weighting_scheme calc
_refine_ls_wR_factor_gt 0.0447
_refine_ls_wR_factor_ref 0.0485
_reflns_number_gt 3735
_reflns_number_total 4672
_reflns_threshold_expression I>2\s(I)
_cod_data_source_file tk2735.cif
_cod_data_source_block I
_cod_original_sg_symbol_H-M 'P 21/n'
_cod_database_code 2230157
_cod_database_fobs_code 2230157

loop_
_symmetry_equiv_pos_as_xyz
'x, y, z'
'-x+1/2, y+1/2, -z+1/2'
'-x, -y, -z'
'x-1/2, -y-1/2, z-1/2'

loop_
_atom_site_type_symbol
_atom_site_label
_atom_site_fract_x
_atom_site_fract_y
_atom_site_fract_z
_atom_site_U_iso_or_equiv
_atom_site_adp_type
_atom_site_calc_flag
_atom_site_refinement_flags
_atom_site_occupancy
_atom_site_disorder_assembly
_atom_site_disorder_group
Pt Pt1 0.032981(10) 0.174968(18) 0.254103(9) 0.01904(4) Uani d . 1 . .
S S1 0.12815(8) 0.07657(14) 0.14873(7) 0.0283(2) Uani d . 1 . .
O O1 -0.1206(2) -0.2968(4) 0.2172(2) 0.0406(8) Uani d . 1 . .
N N1 -0.0415(2) 0.2693(4) 0.3609(2) 0.0195(6) Uani d . 1 . .
C C1 0.0013(3) 0.2400(5) 0.4520(2) 0.0196(7) Uani d . 1 . .
O O2 -0.0384(2) -0.0655(3) 0.26891(18) 0.0277(6) Uani d . 1 . .
N N2 0.1270(2) 0.1055(4) 0.3823(2) 0.0195(6) Uani d . 1 . .
C C2 -0.1257(3) 0.3538(5) 0.3450(3) 0.0260(8) Uani d . 1 . .
H H2 -0.1548 0.3754 0.2813 0.031 Uiso calc R 1 . .
C C3 -0.1716(3) 0.4105(5) 0.4185(3) 0.0311(9) Uani d . 1 . .
H H3 -0.2312 0.4701 0.4054 0.037 Uiso calc R 1 . .
C C4 -0.1293(3) 0.3790(5) 0.5112(3) 0.0283(9) Uani d . 1 . .
H H4 -0.1599 0.4159 0.5627 0.034 Uiso calc R 1 . .
C C5 -0.0424(3) 0.2938(5) 0.5284(3) 0.0230(8) Uani d . 1 . .
H H5 -0.0126 0.2718 0.5919 0.028 Uiso calc R 1 . .
C C6 0.0944(2) 0.1480(4) 0.4640(2) 0.0182(7) Uani d . 1 . .
C C7 0.2101(3) 0.0196(5) 0.3870(3) 0.0257(8) Uani d . 1 . .
H H7 0.2328 -0.0094 0.3295 0.031 Uiso calc R 1 . .
C C8 0.2641(3) -0.0284(5) 0.4728(3) 0.0277(8) Uani d . 1 . .
H H8 0.3227 -0.0898 0.4742 0.033 Uiso calc R 1 . .
C C9 0.2314(3) 0.0143(5) 0.5566(3) 0.0256(8) Uani d . 1 . .
H H9 0.2668 -0.0188 0.6162 0.031 Uiso calc R 1 . .
C C10 0.1464(3) 0.1060(5) 0.5524(3) 0.0242(8) Uani d . 1 . .
H H10 0.1239 0.1397 0.6092 0.029 Uiso calc R 1 . .
C C11 0.1008(3) -0.1529(5) 0.1446(3) 0.0308(9) Uani d . 1 . .
H H11B 0.1342 -0.2073 0.0959 0.037 Uiso calc R 1 . .
H H11A 0.1273 -0.2044 0.2069 0.037 Uiso calc R 1 . .
C C12 -0.0063(3) -0.1973(5) 0.1222(3) 0.0304(9) Uani d . 1 . .
H H12B -0.0372 -0.1179 0.0720 0.036 Uiso calc R 1 . .
H H12A -0.0129 -0.3159 0.0961 0.036 Uiso calc R 1 . .
C C13 -0.0603(3) -0.1864(5) 0.2073(3) 0.0260(8) Uani d . 1 . .
C C14 0.0972(3) 0.4106(5) 0.2463(3) 0.0272(8) Uani d . 1 . .
H H14A 0.0999 0.4385 0.1796 0.041 Uiso calc R 1 . .
H H14B 0.1625 0.4071 0.2821 0.041 Uiso calc R 1 . .
H H14C 0.0597 0.4990 0.2735 0.041 Uiso calc R 1 . .
C C15 -0.0667(3) 0.2486(6) 0.1408(3) 0.0296(9) Uani d . 1 . .
H H15A -0.0815 0.3714 0.1466 0.044 Uiso calc R 1 . .
H H15B -0.1255 0.1806 0.1400 0.044 Uiso calc R 1 . .
H H15C -0.0409 0.2291 0.0816 0.044 Uiso calc R 1 . .

loop_
_atom_site_aniso_label
_atom_site_aniso_U_11
_atom_site_aniso_U_22
_atom_site_aniso_U_33
_atom_site_aniso_U_12
_atom_site_aniso_U_13
_atom_site_aniso_U_23
Pt1 0.02214(7) 0.01977(7) 0.01574(6) 0.00002(7) 0.00464(4) 0.00076(6)
S1 0.0343(5) 0.0298(6) 0.0236(5) 0.0024(4) 0.0135(4) 0.0001(4)
O1 0.0444(19) 0.0335(18) 0.0450(18) -0.0164(15) 0.0105(15) -0.0097(14)
N1 0.0218(15) 0.0184(15) 0.0189(14) -0.0009(12) 0.0043(12) -0.0014(12)
C1 0.0235(18) 0.0144(17) 0.0219(17) -0.0065(14) 0.0071(14) -0.0009(14)
O2 0.0382(16) 0.0254(15) 0.0205(13) -0.0109(12) 0.0081(12) -0.0025(11)
N2 0.0202(15) 0.0218(16) 0.0165(14) -0.0022(13) 0.0029(11) 0.0011(12)
C2 0.0268(19) 0.023(2) 0.0285(19) -0.0001(16) 0.0050(16) 0.0001(16)
C3 0.026(2) 0.028(2) 0.041(2) 0.0060(17) 0.0090(18) -0.0030(18)
C4 0.034(2) 0.023(2) 0.032(2) -0.0028(17) 0.0162(17) -0.0061(16)
C5 0.031(2) 0.019(2) 0.0215(17) -0.0050(15) 0.0107(15) -0.0021(14)
C6 0.0217(17) 0.0154(18) 0.0183(15) -0.0055(14) 0.0054(13) -0.0030(13)
C7 0.0204(18) 0.034(2) 0.0231(18) 0.0031(16) 0.0038(14) 0.0014(16)
C8 0.0207(18) 0.030(2) 0.032(2) -0.0005(17) 0.0007(16) 0.0047(17)
C9 0.0265(19) 0.026(2) 0.0220(17) -0.0073(16) -0.0028(15) 0.0045(15)
C10 0.027(2) 0.024(2) 0.0215(18) -0.0057(16) 0.0031(15) -0.0022(15)
C11 0.039(2) 0.027(2) 0.0275(19) 0.0063(18) 0.0086(17) -0.0018(17)
C12 0.043(2) 0.025(2) 0.0225(18) 0.0005(19) 0.0037(17) -0.0041(16)
C13 0.0288(19) 0.024(2) 0.0237(17) 0.0000(18) -0.0001(15) 0.0049(16)
C14 0.032(2) 0.023(2) 0.029(2) -0.0021(17) 0.0106(17) 0.0023(16)
C15 0.030(2) 0.033(2) 0.0233(19) 0.0091(18) -0.0045(16) 0.0001(17)

loop_
_atom_type_symbol
_atom_type_description
_atom_type_scat_dispersion_real
_atom_type_scat_dispersion_imag
_atom_type_scat_source
C C 0.0033 0.0016 'International Tables Vol C Tables 4.2.6.8 and 6.1.1.4'
H H 0.0000 0.0000 'International Tables Vol C Tables 4.2.6.8 and 6.1.1.4'
N N 0.0061 0.0033 'International Tables Vol C Tables 4.2.6.8 and 6.1.1.4'
O O 0.0106 0.0060 'International Tables Vol C Tables 4.2.6.8 and 6.1.1.4'
S S 0.1246 0.1234 'International Tables Vol C Tables 4.2.6.8 and 6.1.1.4'
Pt Pt -1.7033 8.3905 'International Tables Vol C Tables 4.2.6.8 and 6.1.1.4'

loop_
_geom_angle_atom_site_label_1
_geom_angle_atom_site_label_2
_geom_angle_atom_site_label_3
_geom_angle_site_symmetry_1
_geom_angle_site_symmetry_3
_geom_angle
_geom_angle_publ_flag
C15 Pt1 C14 . . 87.88(17) y
C15 Pt1 N1 . . 96.54(14) y
C14 Pt1 N1 . . 90.17(13) y
C15 Pt1 O2 . . 92.60(15) y
C14 Pt1 O2 . . 176.55(12) no
N1 Pt1 O2 . . 86.39(11) y
C15 Pt1 N2 . . 174.03(14) no
C14 Pt1 N2 . . 92.92(14) y
N1 Pt1 N2 . . 77.55(11) y
O2 Pt1 N2 . . 86.26(11) y
C15 Pt1 S1 . . 88.64(12) y
C14 Pt1 S1 . . 87.34(11) y
N1 Pt1 S1 . . 174.16(9) y
O2 Pt1 S1 . . 96.09(7) y
N2 Pt1 S1 . . 97.30(8) y
C11 S1 Pt1 . . 101.78(13) no
C2 N1 C1 . . 119.3(3) no
C2 N1 Pt1 . . 125.0(2) no
C1 N1 Pt1 . . 115.6(2) no
N1 C1 C5 . . 120.6(3) no
N1 C1 C6 . . 116.3(3) no
C5 C1 C6 . . 123.0(3) no
C13 O2 Pt1 . . 129.2(2) no
C7 N2 C6 . . 119.3(3) no
C7 N2 Pt1 . . 125.7(2) no
C6 N2 Pt1 . . 114.9(2) no
N1 C2 C3 . . 122.2(4) no
N1 C2 H2 . . 118.9 no
C3 C2 H2 . . 118.9 no
C4 C3 C2 . . 118.9(4) no
C4 C3 H3 . . 120.6 no
C2 C3 H3 . . 120.6 no
C5 C4 C3 . . 119.5(3) no
C5 C4 H4 . . 120.2 no
C3 C4 H4 . . 120.2 no
C4 C5 C1 . . 119.5(4) no
C4 C5 H5 . . 120.3 no
C1 C5 H5 . . 120.3 no
N2 C6 C10 . . 121.1(3) no
N2 C6 C1 . . 115.5(3) no
C10 C6 C1 . . 123.3(3) no
N2 C7 C8 . . 122.1(3) no
N2 C7 H7 . . 118.9 no
C8 C7 H7 . . 118.9 no
C9 C8 C7 . . 119.0(4) no
C9 C8 H8 . . 120.5 no
C7 C8 H8 . . 120.5 no
C8 C9 C10 . . 119.2(4) no
C8 C9 H9 . . 120.4 no
C10 C9 H9 . . 120.4 no
C9 C10 C6 . . 119.2(3) no
C9 C10 H10 . . 120.4 no
C6 C10 H10 . . 120.4 no
C12 C11 S1 . . 115.0(3) no
C12 C11 H11B . . 108.5 no
S1 C11 H11B . . 108.5 no
C12 C11 H11A . . 108.5 no
S1 C11 H11A . . 108.5 no
H11B C11 H11A . . 107.5 no
C13 C12 C11 . . 114.7(3) no
C13 C12 H12B . . 108.6 no
C11 C12 H12B . . 108.6 no
C13 C12 H12A . . 108.6 no
C11 C12 H12A . . 108.6 no
H12B C12 H12A . . 107.6 no
O1 C13 O2 . . 121.6(4) no
O1 C13 C12 . . 119.4(4) no
O2 C13 C12 . . 119.0(3) no
Pt1 C14 H14A . . 109.5 no
Pt1 C14 H14B . . 109.5 no
H14A C14 H14B . . 109.5 no
Pt1 C14 H14C . . 109.5 no
H14A C14 H14C . . 109.5 no
H14B C14 H14C . . 109.5 no
Pt1 C15 H15A . . 109.5 no
Pt1 C15 H15B . . 109.5 no
H15A C15 H15B . . 109.5 no
Pt1 C15 H15C . . 109.5 no
H15A C15 H15C . . 109.5 no
H15B C15 H15C . . 109.5 no

loop_
_geom_bond_atom_site_label_1
_geom_bond_atom_site_label_2
_geom_bond_site_symmetry_2
_geom_bond_distance
_geom_bond_publ_flag
Pt1 C15 . 2.046(4) y
Pt1 C14 . 2.048(4) y
Pt1 N1 . 2.107(3) y
Pt1 O2 . 2.143(3) y
Pt1 N2 . 2.149(3) y
Pt1 S1 . 2.2916(9) y
S1 C11 . 1.818(4) no
O1 C13 . 1.230(5) no
N1 C2 . 1.342(5) no
N1 C1 . 1.361(4) no
C1 C5 . 1.395(5) no
C1 C6 . 1.478(5) no
O2 C13 . 1.287(5) no
N2 C7 . 1.338(5) no
N2 C6 . 1.355(4) no
C2 C3 . 1.383(5) no
C2 H2 . 0.9500 no
C3 C4 . 1.382(6) no
C3 H3 . 0.9500 no
C4 C5 . 1.378(5) no
C4 H4 . 0.9500 no
C5 H5 . 0.9500 no
C6 C10 . 1.393(5) no
C7 C8 . 1.385(5) no
C7 H7 . 0.9500 no
C8 C9 . 1.383(5) no
C8 H8 . 0.9500 no
C9 C10 . 1.384(5) no
C9 H9 . 0.9500 no
C10 H10 . 0.9500 no
C11 C12 . 1.531(6) no
C11 H11B . 0.9900 no
C11 H11A . 0.9900 no
C12 C13 . 1.529(5) no
C12 H12B . 0.9900 no
C12 H12A . 0.9900 no
C14 H14A . 0.9800 no
C14 H14B . 0.9800 no
C14 H14C . 0.9800 no
C15 H15A . 0.9800 no
C15 H15B . 0.9800 no
C15 H15C . 0.9800 no

loop_
_geom_hbond_atom_site_label_D
_geom_hbond_atom_site_label_H
_geom_hbond_atom_site_label_A
_geom_hbond_site_symmetry_A
_geom_hbond_distance_DH
_geom_hbond_distance_HA
_geom_hbond_distance_DA
_geom_hbond_angle_DHA
C10 H10 O2 3_556 0.95 2.33 3.175(5) 148

loop_
_geom_torsion_atom_site_label_1
_geom_torsion_atom_site_label_2
_geom_torsion_atom_site_label_3
_geom_torsion_atom_site_label_4
_geom_torsion_site_symmetry_1
_geom_torsion_site_symmetry_2
_geom_torsion_site_symmetry_3
_geom_torsion_site_symmetry_4
_geom_torsion
_geom_torsion_publ_flag
C15 Pt1 S1 C11 . . . . -98.02(19) no
C14 Pt1 S1 C11 . . . . 174.04(18) no
N1 Pt1 S1 C11 . . . . 109.3(8) no
O2 Pt1 S1 C11 . . . . -5.56(16) no
N2 Pt1 S1 C11 . . . . 81.44(16) no
C15 Pt1 N1 C2 . . . . -2.1(3) no
C14 Pt1 N1 C2 . . . . 85.8(3) no
O2 Pt1 N1 C2 . . . . -94.3(3) no
N2 Pt1 N1 C2 . . . . 178.7(3) no
S1 Pt1 N1 C2 . . . . 150.4(7) no
C15 Pt1 N1 C1 . . . . 177.9(3) no
C14 Pt1 N1 C1 . . . . -94.2(3) no
O2 Pt1 N1 C1 . . . . 85.7(3) no
N2 Pt1 N1 C1 . . . . -1.2(2) no
S1 Pt1 N1 C1 . . . . -29.5(10) no
C2 N1 C1 C5 . . . . 1.3(5) no
Pt1 N1 C1 C5 . . . . -178.8(3) no
C2 N1 C1 C6 . . . . -179.3(3) no
Pt1 N1 C1 C6 . . . . 0.7(4) no
C15 Pt1 O2 C13 . . . . 56.8(3) no
C14 Pt1 O2 C13 . . . . 155(2) no
N1 Pt1 O2 C13 . . . . 153.2(3) no
N2 Pt1 O2 C13 . . . . -129.1(3) no
S1 Pt1 O2 C13 . . . . -32.1(3) no
C15 Pt1 N2 C7 . . . . 170.6(13) no
C14 Pt1 N2 C7 . . . . -91.9(3) no
N1 Pt1 N2 C7 . . . . 178.6(3) no
O2 Pt1 N2 C7 . . . . 91.5(3) no
S1 Pt1 N2 C7 . . . . -4.2(3) no
C15 Pt1 N2 C6 . . . . -6.3(15) no
C14 Pt1 N2 C6 . . . . 91.2(3) no
N1 Pt1 N2 C6 . . . . 1.7(2) no
O2 Pt1 N2 C6 . . . . -85.4(2) no
S1 Pt1 N2 C6 . . . . 178.9(2) no
C1 N1 C2 C3 . . . . -0.9(6) no
Pt1 N1 C2 C3 . . . . 179.1(3) no
N1 C2 C3 C4 . . . . 0.0(6) no
C2 C3 C4 C5 . . . . 0.6(6) no
C3 C4 C5 C1 . . . . -0.2(6) no
N1 C1 C5 C4 . . . . -0.7(5) no
C6 C1 C5 C4 . . . . 179.9(3) no
C7 N2 C6 C10 . . . . 0.8(5) no
Pt1 N2 C6 C10 . . . . 178.0(3) no
C7 N2 C6 C1 . . . . -179.0(3) no
Pt1 N2 C6 C1 . . . . -1.9(4) no
N1 C1 C6 N2 . . . . 0.8(5) no
C5 C1 C6 N2 . . . . -179.8(3) no
N1 C1 C6 C10 . . . . -179.0(3) no
C5 C1 C6 C10 . . . . 0.4(5) no
C6 N2 C7 C8 . . . . 0.3(6) no
Pt1 N2 C7 C8 . . . . -176.4(3) no
N2 C7 C8 C9 . . . . -0.3(6) no
C7 C8 C9 C10 . . . . -0.9(6) no
C8 C9 C10 C6 . . . . 2.0(6) no
N2 C6 C10 C9 . . . . -2.0(5) no
C1 C6 C10 C9 . . . . 177.8(3) no
Pt1 S1 C11 C12 . . . . 53.1(3) no
S1 C11 C12 C13 . . . . -81.1(4) no
Pt1 O2 C13 O1 . . . . -162.2(3) no
Pt1 O2 C13 C12 . . . . 20.8(5) no
C11 C12 C13 O1 . . . . -139.6(4) no
C11 C12 C13 O2 . . . . 37.5(5) no
